data_1543528
loop_
_publ_author_name
'Leiske, Meike N.'
'Hartlieb, Matthias'
'Sobotta, Fabian H.'
'Paulus, Renzo M.'
'G\"orls, Helmar'
'Bellstedt, Peter'
'Schubert, Ulrich S.'

_publ_section_title
;
 Cationic ring-opening polymerization of protected oxazolidine imines
 resulting in gradient copolymers of poly(2-oxazoline) and poly(urea)
;
_journal_issue 30
_journal_name_full 'Polym. Chem.'
_journal_page_first 4924
_journal_paper_doi 10.1039/C6PY00785F
_journal_volume 7
_journal_year 2016
_chemical_formula_moiety 'C8 H14 N2 O3'
_chemical_formula_sum 'C8 H14 N2 O3'
_chemical_formula_weight 186.21
_chemical_name_systematic
; 
 ? 
;
_space_group_IT_number 14
_symmetry_cell_setting monoclinic
_symmetry_space_group_name_Hall '-P 2yn'
_symmetry_space_group_name_H-M 'P 1 21/n 1'
_atom_sites_solution_hydrogens difmap
_atom_sites_solution_primary direct
_atom_sites_solution_secondary difmap
_audit_creation_method SHELXL-97
_audit_update_record
;
2016-05-02 deposited with the CCDC.
2016-06-24 downloaded from the CCDC.
;
_cell_angle_alpha 90
_cell_angle_beta 113.738(4)
_cell_angle_gamma 90
_cell_formula_units_Z 4
_cell_length_a 9.7713(7)
_cell_length_b 9.5154(7)
_cell_length_c 11.5372(9)
_cell_measurement_reflns_used 6408
_cell_measurement_temperature 133(2)
_cell_measurement_theta_max 26.37
_cell_measurement_theta_min 2.32
_cell_volume 981.95(13)
_computing_cell_refinement DENZO
_computing_data_collection COLLECT
_computing_data_reduction DENZO
_computing_molecular_graphics SHELXTL/PC
_computing_publication_material SHELXL-97
_computing_structure_refinement 'SHELXL-97 (Sheldrick, 2008)'
_computing_structure_solution 'SHELXS-97 (Sheldrick, 2008)'
_diffrn_ambient_temperature 133(2)
_diffrn_measured_fraction_theta_full 0.999
_diffrn_measured_fraction_theta_max 0.999
_diffrn_measurement_device_type KappaCCD
_diffrn_measurement_method 'phi- + omega-scan'
_diffrn_radiation_monochromator graphite
_diffrn_radiation_source 'fine-focus sealed tube'
_diffrn_radiation_type MoK\a
_diffrn_radiation_wavelength 0.71073
_diffrn_reflns_av_R_equivalents 0.0448
_diffrn_reflns_av_sigmaI/netI 0.0347
_diffrn_reflns_limit_h_max 12
_diffrn_reflns_limit_h_min -12
_diffrn_reflns_limit_k_max 11
_diffrn_reflns_limit_k_min -11
_diffrn_reflns_limit_l_max 14
_diffrn_reflns_limit_l_min -14
_diffrn_reflns_number 6408
_diffrn_reflns_theta_full 26.37
_diffrn_reflns_theta_max 26.37
_diffrn_reflns_theta_min 2.32
_exptl_absorpt_coefficient_mu 0.097
_exptl_absorpt_correction_T_max 0.7456
_exptl_absorpt_correction_T_min 0.6395
_exptl_absorpt_correction_type multi-scan
_exptl_absorpt_process_details 'SADABS, Bruker-AXS, 2002'
_exptl_crystal_colour colourless
_exptl_crystal_density_diffrn 1.260
_exptl_crystal_density_method 'not measured'
_exptl_crystal_description prism
_exptl_crystal_F_000 400
_exptl_crystal_size_max 0.098
_exptl_crystal_size_mid 0.088
_exptl_crystal_size_min 0.068
_refine_diff_density_max 0.237
_refine_diff_density_min -0.213
_refine_diff_density_rms 0.046
_refine_ls_extinction_method none
_refine_ls_goodness_of_fit_ref 1.307
_refine_ls_hydrogen_treatment refall
_refine_ls_matrix_type full
_refine_ls_number_parameters 174
_refine_ls_number_reflns 2004
_refine_ls_number_restraints 0
_refine_ls_restrained_S_all 1.307
_refine_ls_R_factor_all 0.0802
_refine_ls_R_factor_gt 0.0682
_refine_ls_shift/su_max 0.000
_refine_ls_shift/su_mean 0.000
_refine_ls_structure_factor_coef Fsqd
_refine_ls_weighting_details 'calc w=1/[\s^2^(Fo^2^)+(0.0137P)^2^+1.0619P] where P=(Fo^2^+2Fc^2^)/3'
_refine_ls_weighting_scheme calc
_refine_ls_wR_factor_gt 0.1284
_refine_ls_wR_factor_ref 0.1320
_reflns_number_gt 1736
_reflns_number_total 2004
_reflns_threshold_expression >2sigma(I)
_cod_data_source_file c6py00785f2.cif
_cod_data_source_block FO5849
_cod_depositor_comments 'Adding full bibliography for 1543528.cif.'
_cod_original_sg_symbol_H-M 'P 21/n'
_cod_database_code 1543528

loop_
_symmetry_equiv_pos_as_xyz
'x, y, z'
'-x+1/2, y+1/2, -z+1/2'
'-x, -y, -z'
'x-1/2, -y-1/2, z-1/2'

loop_
_atom_site_label
_atom_site_type_symbol
_atom_site_fract_x
_atom_site_fract_y
_atom_site_fract_z
_atom_site_U_iso_or_equiv
_atom_site_adp_type
_atom_site_occupancy
_atom_site_symmetry_multiplicity
_atom_site_calc_flag
O1 O 0.3252(2) 0.5625(2) 0.29094(18) 0.0388(5) Uani 1 1 d
O2 O 0.2474(2) 0.4180(2) 0.59671(17) 0.0366(5) Uani 1 1 d
O3 O 0.3475(2) 0.21947(18) 0.55269(16) 0.0296(4) Uani 1 1 d
N1 N 0.3229(2) 0.4069(2) 0.43354(18) 0.0257(5) Uani 1 1 d
N2 N 0.2261(3) 0.6430(2) 0.4254(2) 0.0355(6) Uani 1 1 d
H1N2 H 0.208(3) 0.613(3) 0.490(3) 0.045(9) Uiso 1 1 d
C1 C 0.3899(3) 0.3289(3) 0.3593(2) 0.0289(6) Uani 1 1 d
H1B H 0.340(3) 0.237(3) 0.330(2) 0.025(7) Uiso 1 1 d
H1A H 0.493(3) 0.309(3) 0.414(3) 0.038(8) Uiso 1 1 d
C2 C 0.3658(5) 0.4309(4) 0.2537(4) 0.0540(10) Uani 1 1 d
H2B H 0.442(5) 0.441(4) 0.229(4) 0.085(14) Uiso 1 1 d
H2A H 0.271(5) 0.391(5) 0.175(4) 0.106(17) Uiso 1 1 d
C3 C 0.2847(3) 0.5446(3) 0.3895(2) 0.0274(6) Uani 1 1 d
C4 C 0.3012(3) 0.3523(3) 0.5355(2) 0.0276(6) Uani 1 1 d
C5 C 0.3339(3) 0.1336(3) 0.6555(2) 0.0307(6) Uani 1 1 d
C6 C 0.4003(4) -0.0057(3) 0.6403(3) 0.0422(8) Uani 1 1 d
H6C H 0.505(4) 0.016(3) 0.650(3) 0.051(9) Uiso 1 1 d
H6B H 0.402(3) -0.073(3) 0.706(3) 0.046(9) Uiso 1 1 d
H6A H 0.337(4) -0.045(4) 0.562(3) 0.056(10) Uiso 1 1 d
C7 C 0.1706(4) 0.1185(4) 0.6313(3) 0.0451(8) Uani 1 1 d
H7C H 0.130(4) 0.207(4) 0.641(3) 0.052(10) Uiso 1 1 d
H7B H 0.164(4) 0.055(4) 0.689(3) 0.059(10) Uiso 1 1 d
H7A H 0.114(4) 0.080(4) 0.548(4) 0.071(12) Uiso 1 1 d
C8 C 0.4264(4) 0.1993(3) 0.7830(3) 0.0372(7) Uani 1 1 d
H8C H 0.528(4) 0.225(3) 0.791(3) 0.042(8) Uiso 1 1 d
H8B H 0.382(4) 0.287(4) 0.800(3) 0.052(9) Uiso 1 1 d
H8A H 0.440(4) 0.132(4) 0.847(3) 0.054(10) Uiso 1 1 d

loop_
_atom_site_aniso_label
_atom_site_aniso_U_11
_atom_site_aniso_U_22
_atom_site_aniso_U_33
_atom_site_aniso_U_23
_atom_site_aniso_U_13
_atom_site_aniso_U_12
O1 0.0538(13) 0.0326(11) 0.0419(11) 0.0095(9) 0.0317(10) 0.0052(9)
O2 0.0547(13) 0.0318(10) 0.0299(9) 0.0039(8) 0.0239(9) 0.0089(9)
O3 0.0386(11) 0.0243(9) 0.0271(9) 0.0044(7) 0.0144(8) 0.0041(8)
N1 0.0302(11) 0.0246(11) 0.0240(10) -0.0010(8) 0.0127(9) -0.0004(9)
N2 0.0496(15) 0.0273(12) 0.0336(12) 0.0017(10) 0.0210(12) 0.0043(11)
C1 0.0304(14) 0.0310(15) 0.0280(13) -0.0042(11) 0.0144(12) 0.0000(12)
C2 0.094(3) 0.0350(17) 0.060(2) 0.0079(16) 0.058(2) 0.0107(19)
C3 0.0320(14) 0.0282(14) 0.0212(12) 0.0016(10) 0.0099(11) -0.0031(11)
C4 0.0326(14) 0.0263(13) 0.0216(12) 0.0008(10) 0.0084(11) -0.0004(11)
C5 0.0352(15) 0.0291(14) 0.0262(13) 0.0075(11) 0.0107(12) 0.0013(12)
C6 0.057(2) 0.0298(16) 0.0370(17) 0.0076(13) 0.0158(16) 0.0076(15)
C7 0.0396(18) 0.045(2) 0.0465(19) 0.0153(16) 0.0129(15) -0.0063(15)
C8 0.0422(18) 0.0403(17) 0.0255(13) 0.0052(13) 0.0100(12) 0.0031(14)

loop_
_atom_type_symbol
_atom_type_description
_atom_type_scat_dispersion_real
_atom_type_scat_dispersion_imag
_atom_type_scat_source
C C 0.0033 0.0016 'International Tables Vol C Tables 4.2.6.8 and 6.1.1.4'
H H 0.0000 0.0000 'International Tables Vol C Tables 4.2.6.8 and 6.1.1.4'
N N 0.0061 0.0033 'International Tables Vol C Tables 4.2.6.8 and 6.1.1.4'
O O 0.0106 0.0060 'International Tables Vol C Tables 4.2.6.8 and 6.1.1.4'

loop_
_geom_angle_atom_site_label_1
_geom_angle_atom_site_label_2
_geom_angle_atom_site_label_3
_geom_angle
C3 O1 C2 110.6(2)
C4 O3 C5 120.40(19)
C4 N1 C3 123.5(2)
C4 N1 C1 124.4(2)
C3 N1 C1 112.1(2)
C3 N2 H1N2 108(2)
N1 C1 C2 100.7(2)
N1 C1 H1B 111.9(15)
C2 C1 H1B 113.6(15)
N1 C1 H1A 108.0(17)
C2 C1 H1A 115.7(17)
H1B C1 H1A 107(2)
O1 C2 C1 107.1(2)
O1 C2 H2B 112(3)
C1 C2 H2B 117(3)
O1 C2 H2A 108(3)
C1 C2 H2A 105(2)
H2B C2 H2A 108(3)
N2 C3 O1 120.7(2)
N2 C3 N1 132.1(2)
O1 C3 N1 107.2(2)
O2 C4 O3 127.2(2)
O2 C4 N1 123.8(2)
O3 C4 N1 109.0(2)
O3 C5 C7 109.3(2)
O3 C5 C8 109.7(2)
C7 C5 C8 113.0(3)
O3 C5 C6 102.0(2)
C7 C5 C6 111.4(3)
C8 C5 C6 110.9(2)
C5 C6 H6C 105.6(19)
C5 C6 H6B 111.0(18)
H6C C6 H6B 110(3)
C5 C6 H6A 108(2)
H6C C6 H6A 116(3)
H6B C6 H6A 106(3)
C5 C7 H7C 111(2)
C5 C7 H7B 108(2)
H7C C7 H7B 110(3)
C5 C7 H7A 111(2)
H7C C7 H7A 110(3)
H7B C7 H7A 107(3)
C5 C8 H8C 111.9(17)
C5 C8 H8B 113.6(19)
H8C C8 H8B 106(3)
C5 C8 H8A 109(2)
H8C C8 H8A 106(3)
H8B C8 H8A 110(3)

loop_
_geom_bond_atom_site_label_1
_geom_bond_atom_site_label_2
_geom_bond_distance
O1 C3 1.357(3)
O1 C2 1.431(4)
O2 C4 1.210(3)
O3 C4 1.330(3)
O3 C5 1.490(3)
N1 C4 1.378(3)
N1 C3 1.401(3)
N1 C1 1.471(3)
N2 C3 1.252(3)
N2 H1N2 0.88(3)
C1 C2 1.499(4)
C1 H1B 0.99(3)
C1 H1A 0.97(3)
C2 H2B 0.91(4)
C2 H2A 1.07(5)
C5 C7 1.511(4)
C5 C8 1.517(4)
C5 C6 1.517(4)
C6 H6C 1.01(3)
C6 H6B 0.98(3)
C6 H6A 0.94(3)
C7 H7C 0.96(3)
C7 H7B 0.92(4)
C7 H7A 0.97(4)
C8 H8C 0.99(3)
C8 H8B 1.00(3)
C8 H8A 0.95(3)
